data_2011646
loop_
_publ_author_name
'Kouvetakis, John'
'Ritter, Cole'
'Groy, Thomas L.'

_publ_section_title
;
 The centrosymmetric dimer of dichloro(trimethylsiloxy)aluminium
;
_journal_issue 12
_journal_name_full 'Acta Crystallographica Section C'
_journal_page_first e564
_journal_page_last e564
_journal_paper_doi 10.1107/S0108270100017261
_journal_volume 56
_journal_year 2000
_chemical_formula_iupac '[Al2 Cl4 (C3 H9 Si)2]'
_chemical_formula_moiety 'C6 H18 Al2 Cl4 O2 Si2'
_chemical_formula_sum 'C6 H18 Al2 Cl4 O2 Si2'
_chemical_formula_weight 374.14
_chemical_name_systematic
;
 ?
;
_space_group_IT_number 14
_symmetry_cell_setting monoclinic
_symmetry_space_group_name_Hall '-P 2yn'
_symmetry_space_group_name_H-M 'P 1 21/n 1'
_audit_creation_method 'SHELXTL XL'
_cell_angle_alpha 90.00
_cell_angle_beta 101.42(3)
_cell_angle_gamma 90.00
_cell_formula_units_Z 2
_cell_length_a 6.7860(14)
_cell_length_b 9.1740(18)
_cell_length_c 14.982(3)
_cell_measurement_reflns_used 24
_cell_measurement_temperature 176(2)
_cell_measurement_theta_max 15
_cell_measurement_theta_min 13
_cell_volume 914.2(3)
_computing_cell_refinement 'CAD-4 Software'
_computing_data_collection 'CAD-4 Software (Enraf-Nonius, 1989)'
_computing_data_reduction 'CAD-4 Software'
_computing_publication_material 'XL in SHELXTL'
_computing_structure_refinement 'XL in SHELXTL (Sheldrick, 1997)'
_computing_structure_solution 'XS in SHELXTL (Sheldrick, 1997)'
_diffrn_ambient_temperature 176(2)
_diffrn_measured_fraction_theta_full 1.000
_diffrn_measured_fraction_theta_max 1.000
_diffrn_measurement_device_type 'Enraf-Nonius CAD-4'
_diffrn_measurement_method \q-2\q
_diffrn_radiation_monochromator graphite
_diffrn_radiation_source 'fine-focus sealed tube'
_diffrn_radiation_type MoK\a
_diffrn_radiation_wavelength .71073
_diffrn_reflns_av_R_equivalents .000
_diffrn_reflns_av_sigmaI/netI .0490
_diffrn_reflns_limit_h_max 8
_diffrn_reflns_limit_h_min 0
_diffrn_reflns_limit_k_max 10
_diffrn_reflns_limit_k_min 0
_diffrn_reflns_limit_l_max 17
_diffrn_reflns_limit_l_min -17
_diffrn_reflns_number 1602
_diffrn_reflns_theta_full 24.97
_diffrn_reflns_theta_max 24.97
_diffrn_reflns_theta_min 2.62
_diffrn_standards_decay_% 0
_diffrn_standards_interval_time 60
_diffrn_standards_number 3
_exptl_absorpt_coefficient_mu .861
_exptl_absorpt_correction_T_max .879
_exptl_absorpt_correction_T_min .806
_exptl_absorpt_correction_type '\y scan'
_exptl_absorpt_process_details '(North et al., 1968)'
_exptl_crystal_colour Colourless
_exptl_crystal_density_diffrn 1.359
_exptl_crystal_density_method 'not measured'
_exptl_crystal_description 'cleaved fragment'
_exptl_crystal_F_000 384
_exptl_crystal_size_max .25
_exptl_crystal_size_mid .20
_exptl_crystal_size_min .15
_refine_diff_density_max .633
_refine_diff_density_min -.354
_refine_ls_extinction_method none
_refine_ls_goodness_of_fit_ref 1.097
_refine_ls_hydrogen_treatment constr
_refine_ls_matrix_type full
_refine_ls_number_parameters 73
_refine_ls_number_reflns 1602
_refine_ls_number_restraints 0
_refine_ls_restrained_S_all 1.097
_refine_ls_R_factor_all .088
_refine_ls_R_factor_gt .054
_refine_ls_shift/su_max <0.001
_refine_ls_shift/su_mean <0.001
_refine_ls_structure_factor_coef Fsqd
_refine_ls_weighting_details 'calc w = 1/[\s^2^(Fo^2^)+(0.0658P)^2^+1.6734P] where P = (Fo^2^+2Fc^2^)/3'
_refine_ls_weighting_scheme calc
_refine_ls_wR_factor_ref .155
_reflns_number_gt 1128
_reflns_number_total 1602
_reflns_threshold_expression I>2\s(I)
_cod_data_source_file qa0441.cif
_cod_data_source_block I
_cod_depositor_comments
;
The following automatic conversions were performed:
'_symmetry_cell_setting' value 'Monoclinic' changed to 'monoclinic'
according to '/home/saulius/struct/CIF-dictionaries/cif_core.dic'
dictionary named 'cif_core.dic' version 2.4.1 from 2010-06-29.

Automatic conversion script
Id: cif_fix_enum 1527 2010-12-29 10:47:43Z saulius 

The following automatic conversions were performed:

'_symmetry_cell_setting' value 'Monoclinic' changed to 'monoclinic'
according to /home/saulius/struct/CIF-dictionaries/cif_core.dic
dictionary named 'cif_core.dic' version 2.4.1 from 2010-06-29.

Automatic conversion script
Id: cif_fix_values 1715 2011-07-08 13:25:40Z adriana 
;
_cod_original_sg_symbol_H-M 'P 21/n'
_cod_database_code 2011646
_cod_database_fobs_code 2011646

loop_
_symmetry_equiv_pos_as_xyz
'x, y, z'
'-x+1/2, y+1/2, -z+1/2'
'-x, -y, -z'
'x-1/2, -y-1/2, z-1/2'

loop_
_atom_site_label
_atom_site_fract_x
_atom_site_fract_y
_atom_site_fract_z
_atom_site_U_iso_or_equiv
_atom_site_adp_type
_atom_site_calc_flag
_atom_site_refinement_flags
_atom_site_occupancy
_atom_site_disorder_assembly
_atom_site_disorder_group
_atom_site_type_symbol
Cl1 .4080(2) .02238(18) .12259(11) .0519(5) Uani d . 1 . . Cl
Cl2 -.0163(2) .23542(17) .13926(10) .0521(4) Uani d . 1 . . Cl
Si .0717(2) .23544(16) -.12069(10) .0364(4) Uani d . 1 . . Si
Al .1068(2) .07089(17) .07154(10) .0310(4) Uani d . 1 . . Al
O1 .0414(5) .0933(3) -.0506(2) .0286(8) Uani d . 1 . . O
C1 .0834(9) .1502(6) -.2316(4) .0457(15) Uani d . 1 . . C
H1A -.0434 .1054 -.2564 .069 Uiso calc R 1 . . H
H1B .1873 .0775 -.2230 .069 Uiso calc R 1 . . H
H1C .1125 .2234 -.2729 .069 Uiso calc R 1 . . H
C2 -.1491(8) .3583(6) -.1255(4) .0398(13) Uani d . 1 . . C
H2A -.2691 .3088 -.1548 .060 Uiso calc R 1 . . H
H2B -.1312 .4446 -.1593 .060 Uiso calc R 1 . . H
H2C -.1608 .3850 -.0648 .060 Uiso calc R 1 . . H
C3 .3144(7) .3295(5) -.0635(4) .0317(12) Uani d . 1 . . C
H3A .4255 .2642 -.0619 .048 Uiso calc R 1 . . H
H3B .3056 .3565 -.0025 .048 Uiso calc R 1 . . H
H3C .3342 .4153 -.0973 .048 Uiso calc R 1 . . H

loop_
_atom_site_aniso_label
_atom_site_aniso_U_11
_atom_site_aniso_U_22
_atom_site_aniso_U_33
_atom_site_aniso_U_12
_atom_site_aniso_U_13
_atom_site_aniso_U_23
Cl1 .0369(7) .0560(9) .0563(9) .0054(7) -.0063(6) -.0102(7)
Cl2 .0641(10) .0414(8) .0539(9) .0035(7) .0192(7) -.0145(7)
Si .0391(8) .0285(8) .0441(9) .0018(6) .0146(6) .0060(6)
Al .0341(8) .0271(8) .0306(8) .0001(7) .0033(6) -.0040(6)
O1 .0307(18) .0218(17) .0329(19) -.0004(14) .0050(14) .0014(14)
C1 .054(3) .048(3) .041(3) .016(3) .024(3) .015(3)
C2 .041(3) .032(3) .047(3) .009(2) .013(3) .012(2)
C3 .019(2) .015(2) .062(3) -.0109(19) .011(2) .001(2)

loop_
_atom_type_symbol
_atom_type_description
_atom_type_scat_dispersion_real
_atom_type_scat_dispersion_imag
_atom_type_scat_source
C C .0033 .0016 'International Tables Vol C Tables 4.2.6.8 and 6.1.1.4'
H H .0000 .0000 'International Tables Vol C Tables 4.2.6.8 and 6.1.1.4'
O O .0106 .0060 'International Tables Vol C Tables 4.2.6.8 and 6.1.1.4'
Al Al .0645 .0514 'International Tables Vol C Tables 4.2.6.8 and 6.1.1.4'
Si Si .0817 .0704 'International Tables Vol C Tables 4.2.6.8 and 6.1.1.4'
Cl Cl .1484 .1585 'International Tables Vol C Tables 4.2.6.8 and 6.1.1.4'

loop_
_geom_angle_atom_site_label_1
_geom_angle_atom_site_label_2
_geom_angle_atom_site_label_3
_geom_angle_site_symmetry_1
_geom_angle_site_symmetry_3
_geom_angle
O1 Si C1 . . 105.1(2)
O1 Si C2 . . 106.9(2)
C1 Si C2 . . 113.4(3)
O1 Si C3 . . 105.5(2)
C1 Si C3 . . 114.1(3)
C2 Si C3 . . 111.1(2)
O1 Al O1 3 . 84.43(16)
O1 Al Cl1 3 . 110.97(13)
O1 Al Cl1 . . 114.98(14)
O1 Al Cl2 3 . 115.21(13)
O1 Al Cl2 . . 111.65(13)
Cl1 Al Cl2 . . 115.76(9)
O1 Al Al 3 3 42.27(11)
O1 Al Al . 3 42.16(11)
Cl1 Al Al . 3 121.79(10)
Cl2 Al Al . 3 122.45(10)
Si O1 Al . 3 131.3(2)
Si O1 Al . . 132.3(2)
Al O1 Al 3 . 95.57(16)

loop_
_geom_bond_atom_site_label_1
_geom_bond_atom_site_label_2
_geom_bond_site_symmetry_2
_geom_bond_distance
_geom_bond_publ_flag
Cl1 Al . 2.083(2) ?
Cl2 Al . 2.084(2) ?
Si O1 . 1.711(3) ?
Si C1 . 1.853(6) ?
Si C2 . 1.865(5) ?
Si C3 . 1.906(5) ?
Al O1 3 1.804(3) ?
Al O1 . 1.808(3) ?
Al Al 3 2.675(3) ?
O1 Al 3 1.804(3) ?
